data_1010322
loop_
_publ_author_name
'Elliott, N'

_publ_section_title
;
The Crystal Structure and Magnetic Susceptibility of Caesium Argentous
Auric Chloride, Cs~2~ Ag Au Cl~6~, and Caesium Aurous Auric Chloride,
Cs~2~ Au Au Cl~6~
;
_journal_coden_ASTM JCPSA6
_journal_name_full 'Journal of Chemical Physics'
_journal_page_first 419
_journal_page_last 421
_journal_paper_doi 10.1063/1.1749500
_journal_volume 2
_journal_year 1934
_chemical_formula_structural 'Cs (Au.5 Ag.5) Cl3'
_chemical_formula_sum 'Ag0.5 Au0.5 Cl3 Cs'
_chemical_name_systematic 'Caesium silver gold chloride *'
_space_group_IT_number 215
_symmetry_cell_setting cubic
_symmetry_Int_Tables_number 215
_symmetry_space_group_name_Hall 'P -4 2 3'
_symmetry_space_group_name_H-M 'P -4 3 m'
_cell_angle_alpha 90
_cell_angle_beta 90
_cell_angle_gamma 90
_cell_formula_units_Z 1
_cell_length_a 5.33(2)
_cell_length_b 5.33(2)
_cell_length_c 5.33(2)
_cell_volume 151.4
_cod_original_formula_sum 'Ag.5 Au.5 Cl3 Cs'
_cod_database_code 1010322

loop_
_symmetry_equiv_pos_as_xyz
x,y,z
y,z,x
z,x,y
x,z,y
y,x,z
z,y,x
x,-y,-z
y,-z,-x
z,-x,-y
x,-z,-y
y,-x,-z
z,-y,-x
-x,y,-z
-y,z,-x
-z,x,-y
-x,z,-y
-y,x,-z
-z,y,-x
-x,-y,z
-y,-z,x
-z,-x,y
-x,-z,y
-y,-x,z
-z,-y,x

loop_
_atom_site_label
_atom_site_type_symbol
_atom_site_symmetry_multiplicity
_atom_site_Wyckoff_symbol
_atom_site_fract_x
_atom_site_fract_y
_atom_site_fract_z
_atom_site_occupancy
_atom_site_attached_hydrogens
_atom_site_calc_flag
Cs1 Cs1+ 1 a 0. 0. 0. 1. 0 d
Au1 Au3+ 1 b 0.5 0.5 0.5 0.5 0 d
Ag1 Ag1+ 1 b 0.5 0.5 0.5 0.5 0 d
Cl1 Cl1- 3 c 0. 0.5 0.5 1. 0 d

loop_
_atom_type_symbol
_atom_type_oxidation_number
Cs1+ 1.000
Au3+ 3.000
Ag1+ 1.000
Cl1- -1.000
